data_7050922
loop_
_publ_author_name
'Scott, Janet'
'Asami, Masaya'
'Tanaka, Koichi'

_publ_section_title
;
 Novel chromogenic, guest-sensitive host compounds
;
_journal_issue 12
_journal_name_full 'New Journal of Chemistry'
_journal_page_first 1822
_journal_paper_doi 10.1039/b204221e
_journal_volume 26
_journal_year 2002
_chemical_formula_moiety 'C42 H30 N2 O2.C2 H6 S O'
_chemical_formula_sum 'C44 H36 N2 O3 S'
_chemical_formula_weight 672.81
_chemical_name_systematic
; 
3-{3-[3-(3-hydroxy-3,3-diphenyl-prop-1-ynyl)-phenylazo]-phenyl}
-1,1-diphenyl-prop-2-yn-1-ol DMSO solvate
;
_space_group_IT_number 15
_symmetry_cell_setting monoclinic
_symmetry_space_group_name_Hall '-C 2yc'
_symmetry_space_group_name_H-M 'C 1 2/c 1'
_atom_sites_solution_hydrogens geom
_atom_sites_solution_primary direct
_atom_sites_solution_secondary difmap
_audit_creation_method SHELXL-97
_cell_angle_alpha 90.00
_cell_angle_beta 92.8750(10)
_cell_angle_gamma 90.00
_cell_formula_units_Z 4
_cell_length_a 29.7426(2)
_cell_length_b 12.4739(2)
_cell_length_c 9.5222(4)
_cell_measurement_temperature 123(2)
_cell_volume 3528.35(16)
_computing_cell_refinement 'Nonius Collect'
_computing_data_collection 'Nonius Collect'
_computing_data_reduction 'Nonius Collect'
_computing_molecular_graphics XSeed
_computing_structure_refinement 'SHELXL-97 (Sheldrick, 1997)'
_computing_structure_solution 'SHELXS-97 (Sheldrick, 1990)'
_diffrn_ambient_temperature 123(2)
_diffrn_measured_fraction_theta_full 0.992
_diffrn_measured_fraction_theta_max 0.992
_diffrn_measurement_device_type 'Enraf Nonius Kappa CCD'
_diffrn_measurement_method '\phi + w scans'
_diffrn_radiation_monochromator graphite
_diffrn_radiation_source 'fine-focus sealed tube'
_diffrn_radiation_type MoK\a
_diffrn_radiation_wavelength 0.71073
_diffrn_reflns_av_R_equivalents 0.0271
_diffrn_reflns_av_sigmaI/netI 0.0484
_diffrn_reflns_limit_h_max 39
_diffrn_reflns_limit_h_min -39
_diffrn_reflns_limit_k_max 16
_diffrn_reflns_limit_k_min -16
_diffrn_reflns_limit_l_max 12
_diffrn_reflns_limit_l_min 0
_diffrn_reflns_number 8137
_diffrn_reflns_theta_full 28.34
_diffrn_reflns_theta_max 28.34
_diffrn_reflns_theta_min 1.77
_exptl_absorpt_coefficient_mu 0.136
_exptl_absorpt_correction_T_max 0.9866
_exptl_absorpt_correction_T_min 0.9477
_exptl_absorpt_correction_type none
_exptl_crystal_colour 'orange (dichromic)'
_exptl_crystal_density_diffrn 1.267
_exptl_crystal_density_method 'not measured'
_exptl_crystal_description plates
_exptl_crystal_F_000 1416
_exptl_crystal_size_max 0.40
_exptl_crystal_size_mid 0.35
_exptl_crystal_size_min 0.10
_refine_diff_density_max 0.431
_refine_diff_density_min -0.366
_refine_diff_density_rms 0.051
_refine_ls_extinction_method none
_refine_ls_goodness_of_fit_ref 1.045
_refine_ls_hydrogen_treatment mixed
_refine_ls_matrix_type full
_refine_ls_number_parameters 240
_refine_ls_number_reflns 4379
_refine_ls_number_restraints 0
_refine_ls_restrained_S_all 1.045
_refine_ls_R_factor_all 0.0856
_refine_ls_R_factor_gt 0.0531
_refine_ls_shift/su_max 0.000
_refine_ls_shift/su_mean 0.000
_refine_ls_structure_factor_coef Fsqd
_refine_ls_weighting_details 'calc w==1/[\s^2^(Fo^2^)+(0.0948P)^2^+0.5276P] where P==(Fo^2^+2Fc^2^)/3'
_refine_ls_weighting_scheme calc
_refine_ls_wR_factor_gt 0.1456
_refine_ls_wR_factor_ref 0.1628
_reflns_number_gt 2974
_reflns_number_total 4379
_reflns_threshold_expression >2sigma(I)
_cod_data_source_file b204221e.txt
_cod_data_source_block 2.DMSO
_cod_depositor_comments
;
The following automatic conversions were performed:
'_symmetry_cell_setting' value 'Monoclinic' changed to 'monoclinic'
according to '/home/adriana/struct/CIF-dictionaries/cif_core.dic'
dictionary named 'cif_core.dic' version 2.4.1 from 2010-06-29.

Automatic conversion script
Id: cif_fix_enum 1555 2011-01-17 13:19:09Z saulius 
;
_cod_original_sg_symbol_H-M C2/c
_cod_database_code 7050922

loop_
_symmetry_equiv_pos_as_xyz
'x, y, z'
'-x, y, -z+1/2'
'x+1/2, y+1/2, z'
'-x+1/2, y+1/2, -z+1/2'
'-x, -y, -z'
'x, -y, z-1/2'
'-x+1/2, -y+1/2, -z'
'x+1/2, -y+1/2, z-1/2'

loop_
_atom_site_label
_atom_site_type_symbol
_atom_site_fract_x
_atom_site_fract_y
_atom_site_fract_z
_atom_site_U_iso_or_equiv
_atom_site_adp_type
_atom_site_occupancy
_atom_site_symmetry_multiplicity
_atom_site_calc_flag
_atom_site_refinement_flags
_atom_site_disorder_assembly
_atom_site_disorder_group
O1 O 0.43991(4) 0.78675(11) 0.16333(12) 0.0411(3) Uani 1 1 d . . .
N1 N 0.25793(5) 1.20346(11) 0.00299(13) 0.0331(3) Uani 1 1 d . . .
C4 C 0.33165(6) 1.11740(14) 0.37291(16) 0.0349(4) Uani 1 1 d . . .
H4 H 0.3497 1.0980 0.4541 0.042 Uiso 1 1 calc R . .
C7 C 0.35391(6) 0.94926(14) 0.25596(15) 0.0320(4) Uani 1 1 d . . .
C8 C 0.37485(6) 0.86744(14) 0.25325(16) 0.0334(4) Uani 1 1 d . . .
C3 C 0.32937(5) 1.04905(13) 0.25576(16) 0.0313(4) Uani 1 1 d . . .
C5 C 0.30794(6) 1.21264(14) 0.37133(17) 0.0376(4) Uani 1 1 d . . .
H5 H 0.3087 1.2563 0.4531 0.045 Uiso 1 1 calc R . .
C1 C 0.28129(5) 1.17861(13) 0.13436(15) 0.0308(4) Uani 1 1 d . . .
C10 C 0.37399(5) 0.68001(13) 0.16857(15) 0.0310(4) Uani 1 1 d . . .
C2 C 0.30325(5) 1.08093(13) 0.13688(16) 0.0316(4) Uani 1 1 d . . .
H2 H 0.3006 1.0351 0.0572 0.038 Uiso 1 1 calc R . .
C6 C 0.28297(6) 1.24543(14) 0.25169(17) 0.0356(4) Uani 1 1 d . . .
H6 H 0.2674 1.3119 0.2500 0.043 Uiso 1 1 calc R . .
C20 C 0.41657(5) 0.72754(13) 0.39352(16) 0.0318(4) Uani 1 1 d . . .
C9 C 0.40210(5) 0.76786(14) 0.24517(16) 0.0312(4) Uani 1 1 d . . .
C25 C 0.39106(6) 0.74796(15) 0.50801(16) 0.0379(4) Uani 1 1 d . . .
H25 H 0.3653 0.7928 0.4972 0.045 Uiso 1 1 calc R . .
C11 C 0.33167(5) 0.65326(14) 0.21415(16) 0.0343(4) Uani 1 1 d . . .
H11 H 0.3198 0.6907 0.2910 0.041 Uiso 1 1 calc R . .
C15 C 0.39041(6) 0.62516(15) 0.05535(18) 0.0410(4) Uani 1 1 d . . .
H15 H 0.4192 0.6428 0.0232 0.049 Uiso 1 1 calc R . .
C12 C 0.30667(6) 0.57208(14) 0.14783(18) 0.0380(4) Uani 1 1 d . . .
H12 H 0.2779 0.5538 0.1799 0.046 Uiso 1 1 calc R . .
C13 C 0.32351(6) 0.51783(14) 0.03548(19) 0.0415(4) Uani 1 1 d . . .
H13 H 0.3065 0.4620 -0.0096 0.050 Uiso 1 1 calc R . .
C23 C 0.44040(7) 0.64083(18) 0.65650(19) 0.0512(5) Uani 1 1 d . . .
H23 H 0.4485 0.6107 0.7458 0.061 Uiso 1 1 calc R . .
C14 C 0.36537(7) 0.54528(16) -0.0111(2) 0.0474(5) Uani 1 1 d . . .
H14 H 0.3769 0.5089 -0.0893 0.057 Uiso 1 1 calc R . .
C24 C 0.40268(7) 0.70354(17) 0.63907(18) 0.0464(5) Uani 1 1 d . . .
H24 H 0.3845 0.7167 0.7164 0.056 Uiso 1 1 calc R . .
C22 C 0.46639(7) 0.62193(19) 0.5440(2) 0.0552(5) Uani 1 1 d . . .
H22 H 0.4932 0.5809 0.5574 0.066 Uiso 1 1 calc R . .
C21 C 0.45444(3) 0.66137(6) 0.41173(9) 0.0460(5) Uani 1 1 d . . .
H21 H 0.4718 0.6437 0.3338 0.055 Uiso 1 1 calc R . .
S1 S 0.48375(3) 1.05270(6) 0.21095(9) 0.0465(3) Uani 0.50 1 d PR . .
O2 O 0.50000(3) 0.93892(6) 0.25000(9) 0.0487(5) Uani 1 2 d SR . .
H1O H 0.4557(8) 0.8381(19) 0.207(2) 0.060(7) Uiso 1 1 d . . .
C1G C 0.5335(4) 1.1059(7) 0.1401(12) 0.077(3) Uani 0.50 1 d P . 1
C2G C 0.5154(4) 1.1256(9) 0.1282(10) 0.074(3) Uani 0.50 1 d P . 2

loop_
_atom_site_aniso_label
_atom_site_aniso_U_11
_atom_site_aniso_U_22
_atom_site_aniso_U_33
_atom_site_aniso_U_23
_atom_site_aniso_U_13
_atom_site_aniso_U_12
O1 0.0366(7) 0.0524(9) 0.0349(7) -0.0047(6) 0.0082(5) -0.0097(6)
N1 0.0375(8) 0.0314(7) 0.0300(7) 0.0006(6) -0.0013(5) 0.0016(6)
C4 0.0429(9) 0.0325(9) 0.0287(8) 0.0038(7) -0.0050(6) -0.0035(7)
C7 0.0370(9) 0.0339(9) 0.0249(8) 0.0014(6) -0.0027(6) -0.0020(7)
C8 0.0374(9) 0.0356(10) 0.0269(8) 0.0029(7) -0.0033(6) -0.0046(8)
C3 0.0354(9) 0.0290(9) 0.0294(8) 0.0036(6) -0.0002(6) -0.0037(7)
C5 0.0484(10) 0.0353(10) 0.0287(8) -0.0038(7) -0.0033(7) -0.0018(8)
C1 0.0337(8) 0.0313(9) 0.0274(8) 0.0038(6) 0.0003(6) -0.0028(7)
C10 0.0343(8) 0.0309(9) 0.0277(8) 0.0024(6) -0.0016(6) 0.0028(7)
C2 0.0368(9) 0.0301(9) 0.0277(8) -0.0004(6) -0.0003(6) -0.0030(7)
C6 0.0397(9) 0.0309(9) 0.0357(9) 0.0001(7) -0.0018(7) -0.0003(7)
C20 0.0292(8) 0.0356(9) 0.0303(8) -0.0024(7) -0.0026(6) 0.0024(7)
C9 0.0294(8) 0.0360(9) 0.0282(8) -0.0004(6) 0.0025(6) -0.0004(7)
C25 0.0389(9) 0.0449(11) 0.0297(8) -0.0017(7) 0.0005(7) 0.0095(8)
C11 0.0376(9) 0.0378(10) 0.0276(8) 0.0011(7) 0.0024(6) 0.0011(7)
C15 0.0365(9) 0.0437(11) 0.0433(10) -0.0084(8) 0.0059(7) 0.0029(8)
C12 0.0393(9) 0.0350(10) 0.0396(9) 0.0047(7) 0.0012(7) -0.0052(8)
C13 0.0493(11) 0.0291(9) 0.0456(10) -0.0056(7) -0.0027(8) -0.0023(8)
C23 0.0583(12) 0.0593(13) 0.0344(10) 0.0023(8) -0.0124(8) 0.0115(10)
C14 0.0492(11) 0.0424(11) 0.0510(11) -0.0150(8) 0.0064(8) 0.0049(9)
C24 0.0522(11) 0.0564(13) 0.0304(9) -0.0010(8) 0.0009(7) 0.0107(10)
C22 0.0488(11) 0.0659(15) 0.0495(11) 0.0021(10) -0.0103(9) 0.0208(10)
C21 0.0344(9) 0.0627(13) 0.0407(10) -0.0029(8) 0.0009(7) 0.0135(9)
S1 0.0683(7) 0.0321(5) 0.0381(5) -0.0003(4) -0.0058(4) 0.0058(4)
O2 0.0553(11) 0.0276(10) 0.0632(12) 0.000 0.0025(9) 0.000
C1G 0.129(8) 0.028(4) 0.078(5) 0.002(3) 0.037(5) -0.025(5)
C2G 0.135(8) 0.054(4) 0.036(3) 0.007(2) 0.027(4) 0.017(4)

loop_
_atom_type_symbol
_atom_type_description
_atom_type_scat_dispersion_real
_atom_type_scat_dispersion_imag
_atom_type_scat_source
C C 0.0033 0.0016 'International Tables Vol C Tables 4.2.6.8 and 6.1.1.4'
H H 0.0000 0.0000 'International Tables Vol C Tables 4.2.6.8 and 6.1.1.4'
N N 0.0061 0.0033 'International Tables Vol C Tables 4.2.6.8 and 6.1.1.4'
O O 0.0106 0.0060 'International Tables Vol C Tables 4.2.6.8 and 6.1.1.4'
S S 0.1246 0.1234 'International Tables Vol C Tables 4.2.6.8 and 6.1.1.4'

loop_
_geom_angle_atom_site_label_1
_geom_angle_atom_site_label_2
_geom_angle_atom_site_label_3
_geom_angle
_geom_angle_site_symmetry_1
_geom_angle_site_symmetry_3
_geom_angle_publ_flag
N1 N1 C1 113.87(16) 7_575 . ?
C5 C4 C3 120.64(14) . . ?
C8 C7 C3 178.31(18) . . ?
C7 C8 C9 177.51(17) . . ?
C2 C3 C4 118.27(15) . . ?
C2 C3 C7 120.46(14) . . ?
C4 C3 C7 121.26(14) . . ?
C4 C5 C6 120.90(15) . . ?
C2 C1 C6 121.05(14) . . ?
C2 C1 N1 114.43(14) . . ?
C6 C1 N1 124.52(15) . . ?
C15 C10 C11 118.91(16) . . ?
C15 C10 C9 121.02(15) . . ?
C11 C10 C9 120.06(14) . . ?
C1 C2 C3 120.51(15) . . ?
C5 C6 C1 118.53(16) . . ?
C25 C20 C21 118.73(13) . . ?
C25 C20 C9 121.59(14) . . ?
C21 C20 C9 119.47(13) . . ?
O1 C9 C8 109.78(13) . . ?
O1 C9 C10 106.52(12) . . ?
C8 C9 C10 109.54(13) . . ?
O1 C9 C20 111.41(12) . . ?
C8 C9 C20 110.68(13) . . ?
C10 C9 C20 108.80(13) . . ?
C20 C25 C24 120.78(16) . . ?
C12 C11 C10 120.30(15) . . ?
C14 C15 C10 120.69(17) . . ?
C13 C12 C11 120.19(17) . . ?
C12 C13 C14 119.58(17) . . ?
C24 C23 C22 119.54(17) . . ?
C15 C14 C13 120.32(17) . . ?
C23 C24 C25 120.01(17) . . ?
C23 C22 C21 121.40(17) . . ?
C22 C21 C20 119.42(13) . . ?
S1 S1 O2 67.3 2_655 . ?
S1 S1 C2G 79.8(4) 2_655 . ?
O2 S1 C2G 118.2(3) . . ?
S1 S1 C1G 75.1(4) 2_655 2_655 ?
O2 S1 C1G 105.5(4) . 2_655 ?
C2G S1 C1G 114.7(4) . 2_655 ?
S1 S1 C2G 59.1(4) 2_655 2_655 ?
O2 S1 C2G 105.8(4) . 2_655 ?
C2G S1 C2G 98.9(6) . 2_655 ?
C1G S1 C2G 19.6(6) 2_655 2_655 ?
S1 S1 C1G 64.7(4) 2_655 . ?
O2 S1 C1G 100.3(3) . . ?
C2G S1 C1G 19.0(5) . . ?
C1G S1 C1G 118.0(6) 2_655 . ?
C2G S1 C1G 99.1(4) 2_655 . ?
S1 O2 S1 45.47(6) . 2_655 ?
S1 C1G S1 40.1(2) 2_655 . ?
S1 C2G S1 41.1(2) . 2_655 ?

loop_
_geom_bond_atom_site_label_1
_geom_bond_atom_site_label_2
_geom_bond_distance
_geom_bond_site_symmetry_2
_geom_bond_publ_flag
O1 C9 1.4197(19) . ?
N1 N1 1.253(3) 7_575 ?
N1 C1 1.4340(19) . ?
C4 C5 1.381(2) . ?
C4 C3 1.403(2) . ?
C7 C8 1.197(2) . ?
C7 C3 1.443(2) . ?
C8 C9 1.487(2) . ?
C3 C2 1.398(2) . ?
C5 C6 1.390(2) . ?
C1 C2 1.382(2) . ?
C1 C6 1.393(2) . ?
C10 C15 1.386(2) . ?
C10 C11 1.392(2) . ?
C10 C9 1.540(2) . ?
C20 C25 1.383(2) . ?
C20 C21 1.4003(18) . ?
C20 C9 1.540(2) . ?
C25 C24 1.393(2) . ?
C11 C12 1.389(2) . ?
C15 C14 1.379(3) . ?
C12 C13 1.381(3) . ?
C13 C14 1.386(3) . ?
C23 C24 1.371(3) . ?
C23 C22 1.373(3) . ?
C22 C21 1.382(2) . ?
S1 S1 1.1896(17) 2_655 ?
S1 O2 1.5389 . ?
S1 C2G 1.552(12) . ?
S1 C1G 1.670(10) 2_655 ?
S1 C2G 1.781(10) 2_655 ?
S1 C1G 1.784(10) . ?
O2 S1 1.5388 2_655 ?
C1G S1 1.670(10) 2_655 ?
C2G S1 1.781(10) 2_655 ?

loop_
_geom_torsion_atom_site_label_1
_geom_torsion_atom_site_label_2
_geom_torsion_atom_site_label_3
_geom_torsion_atom_site_label_4
_geom_torsion
_geom_torsion_site_symmetry_1
_geom_torsion_site_symmetry_2
_geom_torsion_site_symmetry_3
_geom_torsion_site_symmetry_4
_geom_torsion_publ_flag
C3 C7 C8 C9 7(9) . . . . ?
C5 C4 C3 C2 1.2(2) . . . . ?
C5 C4 C3 C7 -179.93(16) . . . . ?
C8 C7 C3 C2 59(6) . . . . ?
C8 C7 C3 C4 -119(6) . . . . ?
C3 C4 C5 C6 -3.0(3) . . . . ?
N1 N1 C1 C2 -173.06(17) 7_575 . . . ?
N1 N1 C1 C6 6.3(3) 7_575 . . . ?
C6 C1 C2 C3 -2.8(2) . . . . ?
N1 C1 C2 C3 176.56(14) . . . . ?
C4 C3 C2 C1 1.6(2) . . . . ?
C7 C3 C2 C1 -177.19(15) . . . . ?
C4 C5 C6 C1 1.8(3) . . . . ?
C2 C1 C6 C5 1.1(2) . . . . ?
N1 C1 C6 C5 -178.23(15) . . . . ?
C7 C8 C9 O1 9(4) . . . . ?
C7 C8 C9 C10 -107(4) . . . . ?
C7 C8 C9 C20 133(4) . . . . ?
C15 C10 C9 O1 9.0(2) . . . . ?
C11 C10 C9 O1 -172.03(14) . . . . ?
C15 C10 C9 C8 127.73(16) . . . . ?
C11 C10 C9 C8 -53.35(19) . . . . ?
C15 C10 C9 C20 -111.17(17) . . . . ?
C11 C10 C9 C20 67.76(18) . . . . ?
C25 C20 C9 O1 150.78(16) . . . . ?
C21 C20 C9 O1 -34.5(2) . . . . ?
C25 C20 C9 C8 28.3(2) . . . . ?
C21 C20 C9 C8 -156.92(13) . . . . ?
C25 C20 C9 C10 -92.08(19) . . . . ?
C21 C20 C9 C10 82.68(17) . . . . ?
C21 C20 C25 C24 -0.1(3) . . . . ?
C9 C20 C25 C24 174.70(17) . . . . ?
C15 C10 C11 C12 0.7(2) . . . . ?
C9 C10 C11 C12 -178.26(14) . . . . ?
C11 C10 C15 C14 -0.1(3) . . . . ?
C9 C10 C15 C14 178.84(16) . . . . ?
C10 C11 C12 C13 -0.5(3) . . . . ?
C11 C12 C13 C14 -0.4(3) . . . . ?
C10 C15 C14 C13 -0.7(3) . . . . ?
C12 C13 C14 C15 1.0(3) . . . . ?
C22 C23 C24 C25 -0.3(3) . . . . ?
C20 C25 C24 C23 1.6(3) . . . . ?
C24 C23 C22 C21 -2.6(3) . . . . ?
C23 C22 C21 C20 4.0(3) . . . . ?
C25 C20 C21 C22 -2.6(2) . . . . ?
C9 C20 C21 C22 -177.56(15) . . . . ?
C2G S1 O2 S1 63.8(5) . . . 2_655 ?
C1G S1 O2 S1 -66.1(4) 2_655 . . 2_655 ?
C2G S1 O2 S1 -45.7(4) 2_655 . . 2_655 ?
C1G S1 O2 S1 56.9(4) . . . 2_655 ?
O2 S1 C1G S1 -58.7(2) . . . 2_655 ?
C2G S1 C1G S1 140(2) . . . 2_655 ?
C1G S1 C1G S1 55.2(5) 2_655 . . 2_655 ?
C2G S1 C1G S1 49.3(4) 2_655 . . 2_655 ?
O2 S1 C2G S1 -57.2(3) . . . 2_655 ?
C1G S1 C2G S1 68.3(5) 2_655 . . 2_655 ?
C2G S1 C2G S1 56.2(4) 2_655 . . 2_655 ?
C1G S1 C2G S1 -36(2) . . . 2_655 ?
